data_7720065
loop_
_publ_author_name
'Siakalli, Christina'
'Osborne, Bradley E.'
'Brown, Ryan K.'
'Rocco, Claudia'
'Weiss, Dominik'
'Garc&#xed;a-Espa&#xf1;a, Enrique V'
'Grundler, Pascal V.'
'Moiseeva, Anzhelika N.'
'Talip, Zeynep'
'van der Meulen, Nicholas P.'
'Ma, Michelle T.'
'Long, Nicholas J.'

_publ_section_title
;
 Hydroxyquinoline-functionalised aza-crown macrocycles for lanthanide
 coordination.
;
_journal_issue 8
_journal_name_full 'Dalton transactions (Cambridge, England : 2003)'
_journal_page_first 3413
_journal_page_last 3421
_journal_paper_doi 10.1039/d5dt03015c
_journal_volume 55
_journal_year 2026
_chemical_formula_moiety 'C32 H39 La N4 O6, 2(Cl O4)'
_chemical_formula_sum 'C32 H39 Cl2 La N4 O14'
_chemical_formula_weight 913.48
_space_group_crystal_system monoclinic
_space_group_IT_number 14
_space_group_name_Hall '-P 2ybc'
_space_group_name_H-M_alt 'P 1 21/c 1'
_atom_sites_solution_hydrogens mixed
_audit_creation_date 2025-03-28
_audit_creation_method
;
Olex2 1.5
(compiled 2025.03.06 svn.red2d20d0 for OlexSys, GUI svn.r7188)
;
_audit_update_record
;
2025-03-28 deposited with the CCDC.	2026-01-26 downloaded from the CCDC.
;
_cell_angle_alpha 90
_cell_angle_beta 109.809(3)
_cell_angle_gamma 90
_cell_formula_units_Z 4
_cell_length_a 20.3932(4)
_cell_length_b 11.4737(2)
_cell_length_c 16.2053(4)
_cell_measurement_reflns_used 6520
_cell_measurement_temperature 173.00
_cell_measurement_theta_max 73.4430
_cell_measurement_theta_min 4.4690
_cell_volume 3567.43(15)
_computing_cell_refinement
;
CrysAlisPro, Agilent Technologies,
Version 1.171.37.35 (release 13-08-2014 CrysAlis171 .NET)
(compiled Aug 13 2014,18:06:01)
;
_computing_data_collection
;
CrysAlisPro, Agilent Technologies,
Version 1.171.37.35 (release 13-08-2014 CrysAlis171 .NET)
(compiled Aug 13 2014,18:06:01)
;
_computing_data_reduction
;
CrysAlisPro, Agilent Technologies,
Version 1.171.37.35 (release 13-08-2014 CrysAlis171 .NET)
(compiled Aug 13 2014,18:06:01)
;
_computing_molecular_graphics 'Olex2 1.5 (Dolomanov et al., 2009)'
_computing_publication_material 'Olex2 1.5 (Dolomanov et al., 2009)'
_computing_structure_refinement 'SHELXL 2018/3 (Sheldrick, 2015)'
_computing_structure_solution 'SHELXT 2018/2 (Sheldrick, 2018)'
_diffrn_ambient_temperature 173.00
_diffrn_detector_area_resol_mean 10.4115
_diffrn_detector_type Atlas
_diffrn_measured_fraction_theta_full 0.974
_diffrn_measured_fraction_theta_max 0.955
_diffrn_measurement_details
;
#__ type_ start__ end____ width___ exp.time_
  1 omega  -79.00  -14.00   1.0000    3.3100
omega____ theta____ kappa____ phi______ frames
    -      -42.3568  -57.0000  150.0000 65

#__ type_ start__ end____ width___ exp.time_
  2 omega -117.00  -18.00   1.0000    3.3100
omega____ theta____ kappa____ phi______ frames
    -      -42.3568  -38.0000    0.0000 99

#__ type_ start__ end____ width___ exp.time_
  3 omega    2.00   77.00   1.0000    3.3100
omega____ theta____ kappa____ phi______ frames
    -       42.3568 -125.0000  -60.0000 75

#__ type_ start__ end____ width___ exp.time_
  4 omega   45.00  129.00   1.0000    5.1600
omega____ theta____ kappa____ phi______ frames
    -      105.7513  -77.0000 -120.0000 84

#__ type_ start__ end____ width___ exp.time_
  5 omega   77.00  103.00   1.0000    5.1600
omega____ theta____ kappa____ phi______ frames
    -      105.7513   61.0000 -180.0000 26

#__ type_ start__ end____ width___ exp.time_
  6 omega  111.00  174.00   1.0000    5.1600
omega____ theta____ kappa____ phi______ frames
    -      105.7513   77.0000 -180.0000 63

#__ type_ start__ end____ width___ exp.time_
  7 omega   77.00  105.00   1.0000    5.1600
omega____ theta____ kappa____ phi______ frames
    -      105.7513   61.0000 -150.0000 28

#__ type_ start__ end____ width___ exp.time_
  8 omega   78.00  171.00   1.0000    5.1600
omega____ theta____ kappa____ phi______ frames
    -      105.7513   61.0000 -120.0000 93

#__ type_ start__ end____ width___ exp.time_
  9 omega   73.00   99.00   1.0000    5.1600
omega____ theta____ kappa____ phi______ frames
    -      105.7513   77.0000 -180.0000 26

#__ type_ start__ end____ width___ exp.time_
 10 omega   73.00   99.00   1.0000    5.1600
omega____ theta____ kappa____ phi______ frames
    -      105.7513   77.0000 -150.0000 26

#__ type_ start__ end____ width___ exp.time_
 11 omega   74.00  164.00   1.0000    5.1600
omega____ theta____ kappa____ phi______ frames
    -      105.7513  125.0000  -30.0000 90

#__ type_ start__ end____ width___ exp.time_
 12 omega   74.00  171.00   1.0000    5.1600
omega____ theta____ kappa____ phi______ frames
    -      105.7513   77.0000  120.0000 97

#__ type_ start__ end____ width___ exp.time_
 13 omega  103.00  167.00   1.0000    5.1600
omega____ theta____ kappa____ phi______ frames
    -      105.7513   77.0000  150.0000 64

#__ type_ start__ end____ width___ exp.time_
 14 omega   73.00   98.00   1.0000    5.1600
omega____ theta____ kappa____ phi______ frames
    -      105.7513   77.0000  150.0000 25

#__ type_ start__ end____ width___ exp.time_
 15 omega   41.00   86.00   1.0000    5.1600
omega____ theta____ kappa____ phi______ frames
    -      105.7513 -125.0000  120.0000 45

#__ type_ start__ end____ width___ exp.time_
 16 omega   33.00   58.00   1.0000    5.1600
omega____ theta____ kappa____ phi______ frames
    -      105.7513  -30.0000 -180.0000 25
;
_diffrn_measurement_device 'four-circle diffractometer'
_diffrn_measurement_device_type 'Xcalibur, Atlas, Ultra'
_diffrn_measurement_method '\w scans'
_diffrn_radiation_type CuK\a
_diffrn_radiation_wavelength 1.54184
_diffrn_reflns_av_R_equivalents 0.0606
_diffrn_reflns_av_unetI/netI 0.0599
_diffrn_reflns_Laue_measured_fraction_full 0.974
_diffrn_reflns_Laue_measured_fraction_max 0.955
_diffrn_reflns_limit_h_max 25
_diffrn_reflns_limit_h_min -25
_diffrn_reflns_limit_k_max 14
_diffrn_reflns_limit_k_min -14
_diffrn_reflns_limit_l_max 18
_diffrn_reflns_limit_l_min -20
_diffrn_reflns_number 21197
_diffrn_reflns_point_group_measured_fraction_full 0.974
_diffrn_reflns_point_group_measured_fraction_max 0.955
_diffrn_reflns_theta_full 67.684
_diffrn_reflns_theta_max 73.696
_diffrn_reflns_theta_min 4.490
_exptl_absorpt_coefficient_mu 11.283
_exptl_absorpt_correction_T_max 0.580
_exptl_absorpt_correction_T_min 0.161
_exptl_absorpt_correction_type analytical
_exptl_absorpt_process_details
;
CrysAlisPro, Agilent Technologies,
Version 1.171.37.35 (release 13-08-2014 CrysAlis171 .NET)
(compiled Aug 13 2014,18:06:01)
Analytical numeric absorption correction using a multifaceted crystal
			model based on expressions derived by R.C. Clark & J.S. Reid.
(Clark, R. C. & Reid, J. S. (1995). Acta Cryst. A51, 887-897)
Empirical absorption correction using spherical harmonics,
 implemented in SCALE3 ABSPACK scaling algorithm.
;
_exptl_crystal_colour 'clear light green'
_exptl_crystal_colour_lustre clear
_exptl_crystal_colour_modifier light
_exptl_crystal_colour_primary green
_exptl_crystal_density_diffrn 1.701
_exptl_crystal_description plate
_exptl_crystal_F_000 1848
_exptl_crystal_size_max 0.2562
_exptl_crystal_size_mid 0.2059
_exptl_crystal_size_min 0.0689
_refine_diff_density_max 0.967
_refine_diff_density_min -0.740
_refine_diff_density_rms 0.094
_refine_ls_extinction_method none
_refine_ls_goodness_of_fit_ref 1.042
_refine_ls_hydrogen_treatment mixed
_refine_ls_matrix_type full
_refine_ls_number_parameters 498
_refine_ls_number_reflns 6886
_refine_ls_number_restraints 1
_refine_ls_restrained_S_all 1.042
_refine_ls_R_factor_all 0.0582
_refine_ls_R_factor_gt 0.0385
_refine_ls_shift/su_max 0.001
_refine_ls_shift/su_mean 0.000
_refine_ls_structure_factor_coef Fsqd
_refine_ls_weighting_details 'w=1/[\s^2^(Fo^2^)+(0.0398P)^2^+2.3156P] where P=(Fo^2^+2Fc^2^)/3'
_refine_ls_weighting_scheme calc
_refine_ls_wR_factor_gt 0.0870
_refine_ls_wR_factor_ref 0.0992
_reflns_Friedel_coverage 0.000
_reflns_number_gt 5382
_reflns_number_total 6886
_reflns_threshold_expression 'I > 2\s(I)'
_cod_data_source_file d5dt03015c2.cif
_cod_data_source_block La-KHQ-2ClO4
_cod_depositor_comments 'Adding full bibliography for 7720064--7720065.cif.'
_cod_original_cell_volume 3567.43(14)
_cod_database_code 7720065
_shelx_shelxl_version_number 2018/3
_shelx_space_group_comment
;
The symmetry employed for this shelxl refinement is uniquely defined
by the following loop, which should always be used as a source of
symmetry information in preference to the above space-group names.
They are only intended as comments.
;
_shelx_estimated_absorpt_t_max 0.510
_shelx_estimated_absorpt_t_min 0.160
_olex2_refinement_description
;
1. Restrained distances
 O8-H8
 0.9 with sigma of 0.02
2.a Secondary CH2 refined with riding coordinates:
 C22(H22A,H22B), C24(H24A,H24B), C25(H25A,H25B), C27(H27A,H27B), C28(H28A,
 H28B), C31(H31A,H31B), C33(H33A,H33B), C34(H34A,H34B), C37(H37A,H37B),
 C38(H38A,H38B), C40(H40A,H40B), C41(H41A,H41B)
2.b Aromatic/amide H refined with riding coordinates:
 C4(H4), C5(H5), C9(H9), C10(H10), C11(H11), C14(H14), C15(H15), C19(H19),
 C20(H20), C21(H21)
;
_olex2_submission_special_instructions 'No special instructions were received'

loop_
_space_group_symop_operation_xyz
'x, y, z'
'-x, y+1/2, -z+1/2'
'-x, -y, -z'
'x, -y-1/2, z-1/2'

loop_
_atom_site_label
_atom_site_type_symbol
_atom_site_fract_x
_atom_site_fract_y
_atom_site_fract_z
_atom_site_U_iso_or_equiv
_atom_site_adp_type
_atom_site_occupancy
_atom_site_site_symmetry_order
_atom_site_calc_flag
_atom_site_refinement_flags_posn
_atom_site_refinement_flags_adp
_atom_site_refinement_flags_occupancy
_atom_site_disorder_assembly
_atom_site_disorder_group
La1 La 0.20637(2) 0.34391(2) 0.60476(2) 0.02397(8) Uani 1 1 d . . . . .
N2 N 0.31984(17) 0.2288(3) 0.6060(3) 0.0245(8) Uani 1 1 d . . . . .
C3 C 0.3219(2) 0.1136(4) 0.6131(3) 0.0282(9) Uani 1 1 d . . . . .
C4 C 0.3852(2) 0.0515(4) 0.6443(4) 0.0369(11) Uani 1 1 d . . . . .
H4 H 0.384935 -0.031147 0.648176 0.044 Uiso 1 1 calc R U . . .
C5 C 0.4463(2) 0.1106(5) 0.6687(4) 0.0384(11) Uani 1 1 d . . . . .
H5 H 0.489016 0.069343 0.692167 0.046 Uiso 1 1 calc R U . . .
C6 C 0.4473(2) 0.2332(4) 0.6595(3) 0.0322(10) Uani 1 1 d . . . . .
C7 C 0.3810(2) 0.2885(4) 0.6265(3) 0.0246(9) Uani 1 1 d . . . . .
C8 C 0.3778(2) 0.4105(4) 0.6108(3) 0.0290(10) Uani 1 1 d . . . . .
O8 O 0.31177(15) 0.4560(3) 0.5767(2) 0.0282(7) Uani 1 1 d D . . . .
H8 H 0.313(3) 0.522(4) 0.550(5) 0.07(2) Uiso 1 1 d D . . . .
C9 C 0.4373(2) 0.4755(4) 0.6283(4) 0.0347(11) Uani 1 1 d . . . . .
H9 H 0.434782 0.557229 0.618316 0.042 Uiso 1 1 calc R U . . .
C10 C 0.5027(2) 0.4188(5) 0.6616(4) 0.0390(12) Uani 1 1 d . . . . .
H10 H 0.543971 0.463592 0.672454 0.047 Uiso 1 1 calc R U . . .
C11 C 0.5084(2) 0.3025(5) 0.6786(4) 0.0396(12) Uani 1 1 d . . . . .
H11 H 0.553096 0.267691 0.703065 0.048 Uiso 1 1 calc R U . . .
N12 N 0.30091(18) 0.3873(3) 0.7607(3) 0.0255(7) Uani 1 1 d . . . . .
C13 C 0.3341(2) 0.4867(4) 0.7879(3) 0.0284(9) Uani 1 1 d . . . . .
C14 C 0.3962(2) 0.4920(4) 0.8611(4) 0.0344(11) Uani 1 1 d . . . . .
H14 H 0.418514 0.564777 0.879554 0.041 Uiso 1 1 calc R U . . .
C15 C 0.4241(2) 0.3921(5) 0.9053(4) 0.0377(11) Uani 1 1 d . . . . .
H15 H 0.467118 0.394856 0.952520 0.045 Uiso 1 1 calc R U . . .
C16 C 0.3885(2) 0.2844(4) 0.8803(3) 0.0307(10) Uani 1 1 d . . . . .
C17 C 0.3254(2) 0.2878(4) 0.8081(3) 0.0257(9) Uani 1 1 d . . . . .
C18 C 0.2819(2) 0.1873(4) 0.7798(3) 0.0271(9) Uani 1 1 d . . . . .
O18 O 0.22262(15) 0.1992(3) 0.7139(2) 0.0280(7) Uani 1 1 d . . . . .
C19 C 0.3051(2) 0.0848(4) 0.8266(3) 0.0312(10) Uani 1 1 d . . . . .
H19 H 0.277443 0.016370 0.810834 0.037 Uiso 1 1 calc R U . . .
C20 C 0.3685(3) 0.0806(5) 0.8963(4) 0.0385(12) Uani 1 1 d . . . . .
H20 H 0.382938 0.008714 0.925957 0.046 Uiso 1 1 calc R U . . .
C21 C 0.4109(2) 0.1771(4) 0.9235(3) 0.0349(11) Uani 1 1 d . . . . .
H21 H 0.454208 0.171382 0.970151 0.042 Uiso 1 1 calc R U . . .
C22 C 0.2533(2) 0.0496(4) 0.5850(3) 0.0308(10) Uani 1 1 d . . . . .
H22A H 0.257863 -0.024031 0.555583 0.037 Uiso 1 1 calc R U . . .
H22B H 0.241047 0.029707 0.637441 0.037 Uiso 1 1 calc R U . . .
N23 N 0.19688(19) 0.1210(3) 0.5244(3) 0.0290(8) Uani 1 1 d . . . . .
C24 C 0.2085(3) 0.1323(5) 0.4393(3) 0.0361(11) Uani 1 1 d . . . . .
H24A H 0.200069 0.055933 0.409109 0.043 Uiso 1 1 calc R U . . .
H24B H 0.257660 0.154062 0.450234 0.043 Uiso 1 1 calc R U . . .
C25 C 0.1619(3) 0.2218(4) 0.3807(3) 0.0352(11) Uani 1 1 d . . . . .
H25A H 0.174627 0.232989 0.327494 0.042 Uiso 1 1 calc R U . . .
H25B H 0.112728 0.195872 0.362453 0.042 Uiso 1 1 calc R U . . .
O26 O 0.17056(16) 0.3297(3) 0.4294(2) 0.0316(7) Uani 1 1 d . . . . .
C27 C 0.1273(3) 0.4182(5) 0.3743(4) 0.0450(13) Uani 1 1 d . . . . .
H27A H 0.077733 0.402988 0.366168 0.054 Uiso 1 1 calc R U . . .
H27B H 0.132912 0.417334 0.315923 0.054 Uiso 1 1 calc R U . . .
C28 C 0.1485(3) 0.5335(5) 0.4167(4) 0.0405(12) Uani 1 1 d . . . . .
H28A H 0.196090 0.553022 0.417911 0.049 Uiso 1 1 calc R U . . .
H28B H 0.116236 0.594576 0.382936 0.049 Uiso 1 1 calc R U . . .
O29 O 0.14699(19) 0.5292(3) 0.5038(2) 0.0408(8) Uani 1 1 d . . . . .
C30 C 0.1420(3) 0.6419(5) 0.5404(4) 0.0456(14) Uani 1 1 d . . . . .
C31 C 0.2066(3) 0.6702(4) 0.6168(4) 0.0379(12) Uani 1 1 d . . . . .
H31A H 0.245229 0.685879 0.594425 0.045 Uiso 1 1 calc R U . . .
H31B H 0.198124 0.742451 0.645112 0.045 Uiso 1 1 calc R U . . .
N32 N 0.22838(19) 0.5775(3) 0.6837(3) 0.0278(8) Uani 1 1 d . . . . .
C33 C 0.3032(2) 0.5941(4) 0.7363(4) 0.0321(10) Uani 1 1 d . . . . .
H33A H 0.307888 0.660319 0.777078 0.038 Uiso 1 1 calc R U . . .
H33B H 0.329332 0.613592 0.696638 0.038 Uiso 1 1 calc R U . . .
C34 C 0.1895(2) 0.5819(4) 0.7464(3) 0.0321(10) Uani 1 1 d . . . . .
H34A H 0.189451 0.663282 0.766591 0.038 Uiso 1 1 calc R U . . .
H34B H 0.214668 0.533937 0.798271 0.038 Uiso 1 1 calc R U . . .
C35 C 0.1152(3) 0.5397(4) 0.7098(4) 0.0349(11) Uani 1 1 d . . . . .
O36 O 0.11359(15) 0.4280(3) 0.6683(2) 0.0324(7) Uani 1 1 d . . . . .
C37 C 0.0435(2) 0.3869(5) 0.6266(4) 0.0402(12) Uani 1 1 d . . . . .
H37A H 0.023905 0.420105 0.566857 0.048 Uiso 1 1 calc R U . . .
H37B H 0.013850 0.411833 0.660734 0.048 Uiso 1 1 calc R U . . .
C38 C 0.0447(2) 0.2583(5) 0.6218(4) 0.0369(11) Uani 1 1 d . . . . .
H38A H 0.061354 0.225046 0.681764 0.044 Uiso 1 1 calc R U . . .
H38B H -0.002936 0.228572 0.591056 0.044 Uiso 1 1 calc R U . . .
O39 O 0.09034(15) 0.2237(3) 0.5753(2) 0.0291(7) Uani 1 1 d . . . . .
C40 C 0.0966(2) 0.0984(4) 0.5767(3) 0.0318(10) Uani 1 1 d . . . . .
H40A H 0.050057 0.062194 0.562676 0.038 Uiso 1 1 calc R U . . .
H40B H 0.126132 0.072010 0.635792 0.038 Uiso 1 1 calc R U . . .
C41 C 0.1287(2) 0.0632(4) 0.5106(4) 0.0354(11) Uani 1 1 d . . . . .
H41A H 0.135445 -0.022328 0.513283 0.043 Uiso 1 1 calc R U . . .
H41B H 0.096327 0.082879 0.451289 0.043 Uiso 1 1 calc R U . . .
Cl42 Cl 0.34686(6) 0.75278(10) 0.49663(9) 0.0397(3) Uani 1 1 d . . . . .
O43 O 0.3070(2) 0.6456(3) 0.4771(3) 0.0520(10) Uani 1 1 d . . . . .
O44 O 0.3729(3) 0.7641(4) 0.5913(4) 0.0737(14) Uani 1 1 d . . . . .
O45 O 0.3030(2) 0.8486(4) 0.4586(3) 0.0589(11) Uani 1 1 d . . . . .
O46 O 0.4022(2) 0.7449(4) 0.4633(4) 0.0749(16) Uani 1 1 d . . . . .
Cl47 Cl 0.05316(5) 0.84829(10) 0.69179(8) 0.0324(2) Uani 1 1 d . . . . .
O48 O 0.12590(19) 0.8758(4) 0.7170(3) 0.0538(11) Uani 1 1 d . . . . .
O49 O 0.01430(17) 0.9519(3) 0.6953(3) 0.0421(9) Uani 1 1 d . . . . .
O50 O 0.0445(2) 0.7641(3) 0.7530(3) 0.0580(12) Uani 1 1 d . . . . .
O51 O 0.0300(3) 0.8025(4) 0.6060(3) 0.0717(15) Uani 1 1 d . . . . .
H35A H 0.094(2) 0.520(4) 0.759(4) 0.026(12) Uiso 1 1 d . . . . .
H35B H 0.085(3) 0.587(5) 0.664(4) 0.033(14) Uiso 1 1 d . . . . .
H30A H 0.144(3) 0.704(5) 0.509(5) 0.048(17) Uiso 1 1 d . . . . .
H30B H 0.102(3) 0.636(5) 0.553(4) 0.041(16) Uiso 1 1 d . . . . .

loop_
_atom_site_aniso_label
_atom_site_aniso_U_11
_atom_site_aniso_U_22
_atom_site_aniso_U_33
_atom_site_aniso_U_23
_atom_site_aniso_U_13
_atom_site_aniso_U_12
La1 0.02581(12) 0.02629(13) 0.02006(13) 0.00184(11) 0.00812(9) 0.00194(10)
N2 0.0273(16) 0.0247(19) 0.021(2) -0.0010(15) 0.0082(15) 0.0034(13)
C3 0.035(2) 0.028(2) 0.023(2) -0.0005(19) 0.0113(19) 0.0046(17)
C4 0.041(2) 0.027(2) 0.043(3) 0.003(2) 0.016(2) 0.0077(19)
C5 0.035(2) 0.040(3) 0.038(3) 0.008(2) 0.009(2) 0.012(2)
C6 0.029(2) 0.040(3) 0.027(3) 0.001(2) 0.009(2) 0.0030(18)
C7 0.031(2) 0.025(2) 0.020(2) -0.0011(18) 0.0112(18) 0.0023(16)
C8 0.028(2) 0.031(2) 0.029(3) -0.002(2) 0.0108(19) 0.0006(17)
O8 0.0286(14) 0.0249(16) 0.0325(19) 0.0052(14) 0.0122(14) 0.0031(12)
C9 0.038(2) 0.035(3) 0.034(3) 0.000(2) 0.016(2) -0.0059(19)
C10 0.033(2) 0.051(3) 0.034(3) -0.006(2) 0.013(2) -0.007(2)
C11 0.026(2) 0.047(3) 0.042(3) 0.002(2) 0.008(2) 0.003(2)
N12 0.0321(17) 0.0257(18) 0.019(2) 0.0008(15) 0.0086(16) 0.0003(14)
C13 0.031(2) 0.030(2) 0.025(3) -0.0026(19) 0.0110(19) 0.0004(17)
C14 0.035(2) 0.032(2) 0.035(3) -0.006(2) 0.009(2) -0.0058(18)
C15 0.032(2) 0.045(3) 0.030(3) -0.007(2) 0.002(2) -0.005(2)
C16 0.033(2) 0.038(3) 0.021(3) -0.003(2) 0.0095(19) 0.0023(19)
C17 0.030(2) 0.032(2) 0.017(2) 0.0001(18) 0.0097(18) 0.0012(17)
C18 0.033(2) 0.029(2) 0.021(2) -0.0013(18) 0.0114(19) 0.0028(17)
O18 0.0324(15) 0.0261(15) 0.0243(18) 0.0021(13) 0.0082(13) -0.0016(12)
C19 0.041(2) 0.029(2) 0.025(3) 0.0050(19) 0.013(2) 0.0012(18)
C20 0.045(3) 0.041(3) 0.035(3) 0.010(2) 0.020(2) 0.015(2)
C21 0.032(2) 0.049(3) 0.020(2) 0.010(2) 0.0029(19) 0.0101(19)
C22 0.038(2) 0.025(2) 0.029(3) -0.0044(19) 0.012(2) 0.0017(18)
N23 0.0315(18) 0.031(2) 0.024(2) -0.0030(16) 0.0095(16) -0.0020(15)
C24 0.042(2) 0.044(3) 0.026(3) -0.006(2) 0.016(2) -0.002(2)
C25 0.041(2) 0.046(3) 0.019(3) -0.007(2) 0.010(2) -0.005(2)
O26 0.0332(15) 0.0407(19) 0.0171(17) 0.0014(14) 0.0037(13) -0.0006(13)
C27 0.049(3) 0.048(3) 0.026(3) 0.011(2) -0.003(2) 0.004(2)
C28 0.048(3) 0.045(3) 0.025(3) 0.009(2) 0.007(2) 0.000(2)
O29 0.057(2) 0.041(2) 0.025(2) 0.0113(16) 0.0144(17) 0.0120(16)
C30 0.061(3) 0.041(3) 0.036(3) 0.012(3) 0.017(3) 0.026(3)
C31 0.057(3) 0.023(2) 0.039(3) 0.009(2) 0.023(3) 0.007(2)
N32 0.0371(19) 0.0253(19) 0.025(2) 0.0018(16) 0.0156(17) 0.0040(14)
C33 0.038(2) 0.027(2) 0.035(3) -0.005(2) 0.018(2) -0.0046(18)
C34 0.043(2) 0.031(2) 0.026(3) 0.000(2) 0.017(2) 0.0017(19)
C35 0.040(2) 0.033(3) 0.037(3) 0.001(2) 0.020(2) 0.010(2)
O36 0.0292(15) 0.0326(17) 0.040(2) -0.0019(15) 0.0173(15) 0.0036(12)
C37 0.027(2) 0.051(3) 0.044(3) 0.002(3) 0.014(2) 0.005(2)
C38 0.029(2) 0.045(3) 0.040(3) -0.001(2) 0.015(2) -0.0032(19)
O39 0.0273(14) 0.0358(18) 0.0245(18) -0.0007(14) 0.0093(13) -0.0032(12)
C40 0.032(2) 0.032(2) 0.029(3) -0.002(2) 0.007(2) -0.0071(18)
C41 0.036(2) 0.034(3) 0.035(3) -0.008(2) 0.010(2) -0.0089(19)
Cl42 0.0483(6) 0.0293(6) 0.0458(8) 0.0039(5) 0.0216(6) 0.0023(5)
O43 0.060(2) 0.038(2) 0.058(3) 0.006(2) 0.019(2) -0.0074(18)
O44 0.112(4) 0.052(3) 0.045(3) 0.000(2) 0.011(3) -0.008(3)
O45 0.075(3) 0.042(2) 0.062(3) 0.009(2) 0.027(2) 0.021(2)
O46 0.066(3) 0.065(3) 0.115(5) 0.021(3) 0.059(3) 0.005(2)
Cl47 0.0352(5) 0.0328(5) 0.0306(6) -0.0040(5) 0.0129(5) 0.0042(4)
O48 0.0392(19) 0.053(2) 0.069(3) 0.004(2) 0.019(2) 0.0072(17)
O49 0.0409(18) 0.041(2) 0.047(2) -0.0015(18) 0.0185(17) 0.0114(15)
O50 0.080(3) 0.037(2) 0.072(3) 0.007(2) 0.045(3) 0.0032(19)
O51 0.082(3) 0.079(3) 0.037(3) -0.024(2) -0.002(2) 0.034(3)

loop_
_atom_type_symbol
_atom_type_description
_atom_type_scat_dispersion_real
_atom_type_scat_dispersion_imag
_atom_type_scat_source
C C 0.0181 0.0091 'International Tables Vol C Tables 4.2.6.8 and 6.1.1.4'
H H 0.0000 0.0000 'International Tables Vol C Tables 4.2.6.8 and 6.1.1.4'
Cl Cl 0.3639 0.7018 'International Tables Vol C Tables 4.2.6.8 and 6.1.1.4'
La La -1.4094 9.0376 'International Tables Vol C Tables 4.2.6.8 and 6.1.1.4'
N N 0.0311 0.0180 'International Tables Vol C Tables 4.2.6.8 and 6.1.1.4'
O O 0.0492 0.0322 'International Tables Vol C Tables 4.2.6.8 and 6.1.1.4'

loop_
_geom_angle_atom_site_label_1
_geom_angle_atom_site_label_2
_geom_angle_atom_site_label_3
_geom_angle
_geom_angle_site_symmetry_1
_geom_angle_site_symmetry_3
_geom_angle_publ_flag
N2 La1 O8 59.50(10) . . ?
N2 La1 N23 58.75(11) . . ?
N2 La1 O26 84.38(11) . . ?
N2 La1 O29 127.25(11) . . ?
N2 La1 N32 116.47(10) . . ?
O8 La1 N23 106.77(10) . . ?
O8 La1 O26 78.19(10) . . ?
O8 La1 O29 74.93(10) . . ?
O8 La1 N32 67.79(10) . . ?
N12 La1 N2 74.71(11) . . ?
N12 La1 O8 72.86(11) . . ?
N12 La1 N23 121.24(11) . . ?
N12 La1 O26 150.10(10) . . ?
N12 La1 O29 117.39(12) . . ?
N12 La1 N32 57.32(11) . . ?
O18 La1 N2 75.19(11) . . ?
O18 La1 O8 123.22(10) . . ?
O18 La1 N12 63.09(11) . . ?
O18 La1 N23 71.46(11) . . ?
O18 La1 O26 131.82(11) . . ?
O18 La1 O29 157.53(10) . . ?
O18 La1 N32 110.65(11) . . ?
O18 La1 O36 84.36(10) . . ?
O18 La1 O39 70.01(10) . . ?
N23 La1 N32 174.52(10) . . ?
O26 La1 N23 60.67(11) . . ?
O26 La1 O29 60.19(11) . . ?
O26 La1 N32 117.51(11) . . ?
O29 La1 N23 118.84(12) . . ?
O29 La1 N32 61.14(12) . . ?
O36 La1 N2 157.03(12) . . ?
O36 La1 O8 128.16(10) . . ?
O36 La1 N12 86.86(11) . . ?
O36 La1 N23 124.29(10) . . ?
O36 La1 O26 117.58(10) . . ?
O36 La1 O29 73.37(11) . . ?
O36 La1 N32 61.18(10) . . ?
O36 La1 O39 62.72(10) . . ?
O39 La1 N2 117.81(10) . . ?
O39 La1 O8 160.79(10) . . ?
O39 La1 N12 125.97(10) . . ?
O39 La1 N23 61.97(10) . . ?
O39 La1 O26 82.63(10) . . ?
O39 La1 O29 96.39(11) . . ?
O39 La1 N32 123.42(10) . . ?
C3 N2 La1 119.9(3) . . ?
C3 N2 C7 118.7(4) . . ?
C7 N2 La1 118.3(3) . . ?
N2 C3 C4 122.3(4) . . ?
N2 C3 C22 117.4(4) . . ?
C4 C3 C22 120.3(4) . . ?
C3 C4 H4 120.3 . . ?
C5 C4 C3 119.4(4) . . ?
C5 C4 H4 120.3 . . ?
C4 C5 H5 119.6 . . ?
C4 C5 C6 120.7(4) . . ?
C6 C5 H5 119.6 . . ?
C5 C6 C7 116.0(4) . . ?
C5 C6 C11 125.1(4) . . ?
C11 C6 C7 118.9(4) . . ?
N2 C7 C6 122.8(4) . . ?
N2 C7 C8 118.0(4) . . ?
C8 C7 C6 119.2(4) . . ?
O8 C8 C7 115.2(4) . . ?
C9 C8 C7 121.0(4) . . ?
C9 C8 O8 123.7(4) . . ?
La1 O8 H8 131(4) . . ?
C8 O8 La1 118.9(3) . . ?
C8 O8 H8 110(4) . . ?
C8 C9 H9 120.6 . . ?
C8 C9 C10 118.9(5) . . ?
C10 C9 H9 120.6 . . ?
C9 C10 H10 118.9 . . ?
C11 C10 C9 122.2(4) . . ?
C11 C10 H10 118.9 . . ?
C6 C11 H11 120.1 . . ?
C10 C11 C6 119.8(4) . . ?
C10 C11 H11 120.1 . . ?
C13 N12 La1 127.1(3) . . ?
C13 N12 C17 118.9(4) . . ?
C17 N12 La1 112.7(3) . . ?
N12 C13 C14 121.9(4) . . ?
N12 C13 C33 116.8(4) . . ?
C14 C13 C33 121.3(4) . . ?
C13 C14 H14 120.0 . . ?
C15 C14 C13 119.9(4) . . ?
C15 C14 H14 120.0 . . ?
C14 C15 H15 120.1 . . ?
C14 C15 C16 119.8(5) . . ?
C16 C15 H15 120.1 . . ?
C17 C16 C15 116.4(4) . . ?
C21 C16 C15 124.6(5) . . ?
C21 C16 C17 118.9(4) . . ?
N12 C17 C16 122.8(4) . . ?
N12 C17 C18 115.0(4) . . ?
C16 C17 C18 122.2(4) . . ?
O18 C18 C17 118.2(4) . . ?
O18 C18 C19 125.2(4) . . ?
C19 C18 C17 116.5(4) . . ?
C18 O18 La1 122.4(3) . . ?
C18 C19 H19 119.4 . . ?
C18 C19 C20 121.3(5) . . ?
C20 C19 H19 119.4 . . ?
C19 C20 H20 118.8 . . ?
C21 C20 C19 122.5(5) . . ?
C21 C20 H20 118.8 . . ?
C16 C21 H21 120.7 . . ?
C20 C21 C16 118.5(5) . . ?
C20 C21 H21 120.7 . . ?
C3 C22 H22A 109.4 . . ?
C3 C22 H22B 109.4 . . ?
H22A C22 H22B 108.0 . . ?
N23 C22 C3 111.3(4) . . ?
N23 C22 H22A 109.4 . . ?
N23 C22 H22B 109.4 . . ?
C22 N23 La1 106.1(3) . . ?
C22 N23 C24 109.4(4) . . ?
C22 N23 C41 109.3(4) . . ?
C24 N23 La1 109.8(3) . . ?
C24 N23 C41 109.6(4) . . ?
C41 N23 La1 112.6(3) . . ?
N23 C24 H24A 109.1 . . ?
N23 C24 H24B 109.1 . . ?
N23 C24 C25 112.5(4) . . ?
H24A C24 H24B 107.8 . . ?
C25 C24 H24A 109.1 . . ?
C25 C24 H24B 109.1 . . ?
C24 C25 H25A 110.1 . . ?
C24 C25 H25B 110.1 . . ?
H25A C25 H25B 108.4 . . ?
O26 C25 C24 107.9(4) . . ?
O26 C25 H25A 110.1 . . ?
O26 C25 H25B 110.1 . . ?
C25 O26 La1 124.6(3) . . ?
C27 O26 La1 120.2(3) . . ?
C27 O26 C25 109.2(4) . . ?
O26 C27 H27A 110.0 . . ?
O26 C27 H27B 110.0 . . ?
O26 C27 C28 108.6(4) . . ?
H27A C27 H27B 108.3 . . ?
C28 C27 H27A 110.0 . . ?
C28 C27 H27B 110.0 . . ?
C27 C28 H28A 109.8 . . ?
C27 C28 H28B 109.8 . . ?
H28A C28 H28B 108.3 . . ?
O29 C28 C27 109.2(4) . . ?
O29 C28 H28A 109.8 . . ?
O29 C28 H28B 109.8 . . ?
C28 O29 La1 118.1(3) . . ?
C28 O29 C30 114.0(4) . . ?
C30 O29 La1 122.4(3) . . ?
O29 C30 C31 111.6(4) . . ?
O29 C30 H30A 117(4) . . ?
O29 C30 H30B 103(4) . . ?
C31 C30 H30A 96(4) . . ?
C31 C30 H30B 115(4) . . ?
H30A C30 H30B 114(5) . . ?
C30 C31 H31A 108.7 . . ?
C30 C31 H31B 108.7 . . ?
H31A C31 H31B 107.6 . . ?
N32 C31 C30 114.2(4) . . ?
N32 C31 H31A 108.7 . . ?
N32 C31 H31B 108.7 . . ?
C31 N32 La1 112.0(3) . . ?
C31 N32 C33 108.9(4) . . ?
C31 N32 C34 112.3(4) . . ?
C33 N32 La1 110.0(2) . . ?
C33 N32 C34 106.5(4) . . ?
C34 N32 La1 106.9(3) . . ?
C13 C33 H33A 109.3 . . ?
C13 C33 H33B 109.3 . . ?
N32 C33 C13 111.7(4) . . ?
N32 C33 H33A 109.3 . . ?
N32 C33 H33B 109.3 . . ?
H33A C33 H33B 107.9 . . ?
N32 C34 H34A 108.6 . . ?
N32 C34 H34B 108.6 . . ?
N32 C34 C35 114.7(4) . . ?
H34A C34 H34B 107.6 . . ?
C35 C34 H34A 108.6 . . ?
C35 C34 H34B 108.6 . . ?
C34 C35 H35A 113(3) . . ?
C34 C35 H35B 115(3) . . ?
O36 C35 C34 109.2(3) . . ?
O36 C35 H35A 102(3) . . ?
O36 C35 H35B 104(3) . . ?
H35A C35 H35B 113(4) . . ?
C35 O36 La1 127.2(2) . . ?
C37 O36 La1 115.4(3) . . ?
C37 O36 C35 111.8(3) . . ?
O36 C37 H37A 109.9 . . ?
O36 C37 H37B 109.9 . . ?
O36 C37 C38 108.7(4) . . ?
H37A C37 H37B 108.3 . . ?
C38 C37 H37A 109.9 . . ?
C38 C37 H37B 109.9 . . ?
C37 C38 H38A 109.9 . . ?
C37 C38 H38B 109.9 . . ?
H38A C38 H38B 108.3 . . ?
O39 C38 C37 109.1(4) . . ?
O39 C38 H38A 109.9 . . ?
O39 C38 H38B 109.9 . . ?
C38 O39 La1 117.5(3) . . ?
C38 O39 C40 109.7(3) . . ?
C40 O39 La1 116.6(2) . . ?
O39 C40 H40A 110.0 . . ?
O39 C40 H40B 110.0 . . ?
O39 C40 C41 108.5(4) . . ?
H40A C40 H40B 108.4 . . ?
C41 C40 H40A 110.0 . . ?
C41 C40 H40B 110.0 . . ?
N23 C41 C40 112.8(4) . . ?
N23 C41 H41A 109.0 . . ?
N23 C41 H41B 109.0 . . ?
C40 C41 H41A 109.0 . . ?
C40 C41 H41B 109.0 . . ?
H41A C41 H41B 107.8 . . ?
O44 Cl42 O43 106.6(3) . . ?
O45 Cl42 O43 109.8(3) . . ?
O45 Cl42 O44 110.0(3) . . ?
O46 Cl42 O43 109.0(3) . . ?
O46 Cl42 O44 110.9(4) . . ?
O46 Cl42 O45 110.6(3) . . ?
O48 Cl47 O49 109.7(2) . . ?
O48 Cl47 O50 108.0(3) . . ?
O50 Cl47 O49 109.2(2) . . ?
O51 Cl47 O48 109.3(3) . . ?
O51 Cl47 O49 110.0(3) . . ?
O51 Cl47 O50 110.6(3) . . ?

loop_
_geom_bond_atom_site_label_1
_geom_bond_atom_site_label_2
_geom_bond_distance
_geom_bond_site_symmetry_2
_geom_bond_publ_flag
La1 N2 2.659(3) . ?
La1 O8 2.673(3) . ?
La1 N12 2.655(4) . ?
La1 O18 2.365(3) . ?
La1 N23 2.847(4) . ?
La1 O26 2.688(3) . ?
La1 O29 2.706(3) . ?
La1 N32 2.937(4) . ?
La1 O36 2.625(3) . ?
La1 O39 2.639(3) . ?
N2 C3 1.325(6) . ?
N2 C7 1.363(5) . ?
C3 C4 1.409(6) . ?
C3 C22 1.508(6) . ?
C4 H4 0.9500 . ?
C4 C5 1.356(7) . ?
C5 H5 0.9500 . ?
C5 C6 1.415(7) . ?
C6 C7 1.423(6) . ?
C6 C11 1.422(7) . ?
C7 C8 1.420(6) . ?
C8 O8 1.374(5) . ?
C8 C9 1.370(6) . ?
O8 H8 0.88(2) . ?
C9 H9 0.9500 . ?
C9 C10 1.415(7) . ?
C10 H10 0.9500 . ?
C10 C11 1.360(8) . ?
C11 H11 0.9500 . ?
N12 C13 1.323(6) . ?
N12 C17 1.372(6) . ?
C13 C14 1.412(7) . ?
C13 C33 1.503(7) . ?
C14 H14 0.9500 . ?
C14 C15 1.369(7) . ?
C15 H15 0.9500 . ?
C15 C16 1.421(7) . ?
C16 C17 1.416(7) . ?
C16 C21 1.414(7) . ?
C17 C18 1.432(6) . ?
C18 O18 1.322(6) . ?
C18 C19 1.392(6) . ?
C19 H19 0.9500 . ?
C19 C20 1.400(7) . ?
C20 H20 0.9500 . ?
C20 C21 1.382(7) . ?
C21 H21 0.9500 . ?
C22 H22A 0.9900 . ?
C22 H22B 0.9900 . ?
C22 N23 1.481(6) . ?
N23 C24 1.482(6) . ?
N23 C41 1.487(5) . ?
C24 H24A 0.9900 . ?
C24 H24B 0.9900 . ?
C24 C25 1.498(7) . ?
C25 H25A 0.9900 . ?
C25 H25B 0.9900 . ?
C25 O26 1.447(6) . ?
O26 C27 1.439(6) . ?
C27 H27A 0.9900 . ?
C27 H27B 0.9900 . ?
C27 C28 1.486(8) . ?
C28 H28A 0.9900 . ?
C28 H28B 0.9900 . ?
C28 O29 1.422(7) . ?
O29 C30 1.440(7) . ?
C30 C31 1.507(9) . ?
C30 H30A 0.88(7) . ?
C30 H30B 0.91(6) . ?
C31 H31A 0.9900 . ?
C31 H31B 0.9900 . ?
C31 N32 1.475(6) . ?
N32 C33 1.486(6) . ?
N32 C34 1.487(6) . ?
C33 H33A 0.9900 . ?
C33 H33B 0.9900 . ?
C34 H34A 0.9900 . ?
C34 H34B 0.9900 . ?
C34 C35 1.508(7) . ?
C35 O36 1.443(6) . ?
C35 H35A 1.05(5) . ?
C35 H35B 0.96(6) . ?
O36 C37 1.438(6) . ?
C37 H37A 0.9900 . ?
C37 H37B 0.9900 . ?
C37 C38 1.478(7) . ?
C38 H38A 0.9900 . ?
C38 H38B 0.9900 . ?
C38 O39 1.438(5) . ?
O39 C40 1.443(5) . ?
C40 H40A 0.9900 . ?
C40 H40B 0.9900 . ?
C40 C41 1.488(7) . ?
C41 H41A 0.9900 . ?
C41 H41B 0.9900 . ?
Cl42 O43 1.449(4) . ?
Cl42 O44 1.449(6) . ?
Cl42 O45 1.419(4) . ?
Cl42 O46 1.410(4) . ?
Cl47 O48 1.434(4) . ?
Cl47 O49 1.441(3) . ?
Cl47 O50 1.438(4) . ?
Cl47 O51 1.410(5) . ?

loop_
_geom_torsion_atom_site_label_1
_geom_torsion_atom_site_label_2
_geom_torsion_atom_site_label_3
_geom_torsion_atom_site_label_4
_geom_torsion
_geom_torsion_site_symmetry_1
_geom_torsion_site_symmetry_2
_geom_torsion_site_symmetry_3
_geom_torsion_site_symmetry_4
_geom_torsion_publ_flag
La1 N2 C3 C4 -157.4(4) . . . . ?
La1 N2 C3 C22 23.5(5) . . . . ?
La1 N2 C7 C6 156.9(4) . . . . ?
La1 N2 C7 C8 -25.5(5) . . . . ?
La1 N12 C13 C14 -161.9(3) . . . . ?
La1 N12 C13 C33 17.1(5) . . . . ?
La1 N12 C17 C16 161.6(3) . . . . ?
La1 N12 C17 C18 -19.3(4) . . . . ?
La1 N23 C24 C25 -52.8(4) . . . . ?
La1 N23 C41 C40 -29.1(5) . . . . ?
La1 O26 C27 C28 39.0(5) . . . . ?
La1 O29 C30 C31 38.7(6) . . . . ?
La1 N32 C33 C13 -41.0(4) . . . . ?
La1 N32 C34 C35 -49.0(4) . . . . ?
La1 O36 C37 C38 49.8(5) . . . . ?
La1 O39 C40 C41 -57.4(4) . . . . ?
N2 C3 C4 C5 0.4(8) . . . . ?
N2 C3 C22 N23 21.3(6) . . . . ?
N2 C7 C8 O8 0.6(6) . . . . ?
N2 C7 C8 C9 -178.8(4) . . . . ?
C3 N2 C7 C6 -3.4(7) . . . . ?
C3 N2 C7 C8 174.2(4) . . . . ?
C3 C4 C5 C6 -2.8(8) . . . . ?
C3 C22 N23 La1 -48.9(4) . . . . ?
C3 C22 N23 C24 69.5(5) . . . . ?
C3 C22 N23 C41 -170.5(4) . . . . ?
C4 C3 C22 N23 -157.9(4) . . . . ?
C4 C5 C6 C7 2.0(8) . . . . ?
C4 C5 C6 C11 -176.4(5) . . . . ?
C5 C6 C7 N2 1.1(7) . . . . ?
C5 C6 C7 C8 -176.5(5) . . . . ?
C5 C6 C11 C10 175.6(5) . . . . ?
C6 C7 C8 O8 178.3(4) . . . . ?
C6 C7 C8 C9 -1.1(7) . . . . ?
C7 N2 C3 C4 2.6(7) . . . . ?
C7 N2 C3 C22 -176.6(4) . . . . ?
C7 C6 C11 C10 -2.8(8) . . . . ?
C7 C8 O8 La1 24.6(5) . . . . ?
C7 C8 C9 C10 0.7(7) . . . . ?
C8 C9 C10 C11 -1.5(8) . . . . ?
O8 C8 C9 C10 -178.6(5) . . . . ?
C9 C8 O8 La1 -156.1(4) . . . . ?
C9 C10 C11 C6 2.5(9) . . . . ?
C11 C6 C7 N2 179.6(5) . . . . ?
C11 C6 C7 C8 2.1(7) . . . . ?
N12 C13 C14 C15 0.8(7) . . . . ?
N12 C13 C33 N32 20.4(6) . . . . ?
N12 C17 C18 O18 -1.6(6) . . . . ?
N12 C17 C18 C19 -179.9(4) . . . . ?
C13 N12 C17 C16 -6.1(6) . . . . ?
C13 N12 C17 C18 173.0(4) . . . . ?
C13 C14 C15 C16 -3.4(7) . . . . ?
C14 C13 C33 N32 -160.7(4) . . . . ?
C14 C15 C16 C17 1.3(7) . . . . ?
C14 C15 C16 C21 -177.3(5) . . . . ?
C15 C16 C17 N12 3.5(6) . . . . ?
C15 C16 C17 C18 -175.6(4) . . . . ?
C15 C16 C21 C20 175.2(5) . . . . ?
C16 C17 C18 O18 177.5(4) . . . . ?
C16 C17 C18 C19 -0.8(6) . . . . ?
C17 N12 C13 C14 3.9(6) . . . . ?
C17 N12 C13 C33 -177.1(4) . . . . ?
C17 C16 C21 C20 -3.3(7) . . . . ?
C17 C18 O18 La1 26.7(5) . . . . ?
C17 C18 C19 C20 -1.2(6) . . . . ?
C18 C19 C20 C21 0.9(7) . . . . ?
O18 C18 C19 C20 -179.4(4) . . . . ?
C19 C18 O18 La1 -155.2(3) . . . . ?
C19 C20 C21 C16 1.4(7) . . . . ?
C21 C16 C17 N12 -177.9(4) . . . . ?
C21 C16 C17 C18 3.0(7) . . . . ?
C22 C3 C4 C5 179.6(5) . . . . ?
C22 N23 C24 C25 -168.8(4) . . . . ?
C22 N23 C41 C40 88.5(5) . . . . ?
N23 C24 C25 O26 53.6(5) . . . . ?
C24 N23 C41 C40 -151.6(4) . . . . ?
C24 C25 O26 La1 -28.4(5) . . . . ?
C24 C25 O26 C27 179.0(4) . . . . ?
C25 O26 C27 C28 -167.0(4) . . . . ?
O26 C27 C28 O29 -53.7(6) . . . . ?
C27 C28 O29 La1 46.5(5) . . . . ?
C27 C28 O29 C30 -159.1(5) . . . . ?
C28 O29 C30 C31 -114.5(5) . . . . ?
O29 C30 C31 N32 -50.3(6) . . . . ?
C30 C31 N32 La1 37.5(5) . . . . ?
C30 C31 N32 C33 159.5(4) . . . . ?
C30 C31 N32 C34 -82.8(5) . . . . ?
C31 N32 C33 C13 -164.1(4) . . . . ?
C31 N32 C34 C35 74.2(5) . . . . ?
N32 C34 C35 O36 49.8(6) . . . . ?
C33 C13 C14 C15 -178.2(4) . . . . ?
C33 N32 C34 C35 -166.7(4) . . . . ?
C34 N32 C33 C13 74.5(4) . . . . ?
C34 C35 O36 La1 -23.8(6) . . . . ?
C34 C35 O36 C37 -175.9(4) . . . . ?
C35 O36 C37 C38 -154.5(4) . . . . ?
O36 C37 C38 O39 -57.1(6) . . . . ?
C37 C38 O39 La1 38.9(5) . . . . ?
C37 C38 O39 C40 175.1(4) . . . . ?
C38 O39 C40 C41 165.9(4) . . . . ?
O39 C40 C41 N23 55.8(5) . . . . ?
C41 N23 C24 C25 71.4(5) . . . . ?
